data_4319817
loop_
_publ_author_name
'Javier Tercero'
'Carmen Diaz'
'Mohamed Salah El Fallah'
'Joan Ribas'
'Xavier Solans'
'Miguel Angel Maestro'
'Jos\'e Mah\'ia'

_publ_section_title
;
 Synthesis, Characterization, and Magnetic Properties of Self-assembled
 Compounds Based on Discrete Homotrinuclear Complexes of Cu(II)
;
_journal_name_full 'Inorganic Chemistry'
_journal_page_first 3077
_journal_page_last 3083
_journal_paper_doi 10.1021/ic001028e
_journal_volume 40
_journal_year 2001
_chemical_formula_sum 'C22 H44 Cl2 Cu3 N6 O18'
_chemical_formula_weight 922.12
_chemical_name_systematic
; 
 ? 
;
_space_group_IT_number 15
_symmetry_space_group_name_Hall '-C 2yc'
_symmetry_space_group_name_H-M 'C 1 2/c 1'
_atom_sites_solution_hydrogens geom
_atom_sites_solution_primary direct
_atom_sites_solution_secondary difmap
_audit_creation_method SHELXL
_cell_angle_alpha 90.00
_cell_angle_beta 103.13(4)
_cell_angle_gamma 90.00
_cell_formula_units_Z 8
_cell_length_a 20.572(4)
_cell_length_b 17.279(6)
_cell_length_c 22.023(19)
_cell_measurement_temperature 293(2)
_cell_volume 7624(7)
_computing_structure_refinement 'SHELXL-93 (Sheldrick, 1993)'
_computing_structure_solution 'SHELXS-86 (Sheldrick, 1990)'
_diffrn_ambient_temperature 293(2)
_diffrn_radiation_monochromator graphite
_diffrn_radiation_source 'fine-focus sealed tube'
_diffrn_radiation_type MoK\a
_diffrn_radiation_wavelength 0.71069
_diffrn_reflns_av_R_equivalents 0.0000
_diffrn_reflns_av_sigmaI/netI 0.0573
_diffrn_reflns_limit_h_max 28
_diffrn_reflns_limit_h_min -28
_diffrn_reflns_limit_k_max 24
_diffrn_reflns_limit_k_min 0
_diffrn_reflns_limit_l_max 30
_diffrn_reflns_limit_l_min 0
_diffrn_reflns_number 11093
_diffrn_reflns_theta_max 29.98
_diffrn_reflns_theta_min 2.03
_exptl_absorpt_coefficient_mu 1.872
_exptl_crystal_density_diffrn 1.607
_exptl_crystal_F_000 3768
_refine_diff_density_max 1.203
_refine_diff_density_min -0.823
_refine_diff_density_rms 0.076
_refine_ls_extinction_method none
_refine_ls_goodness_of_fit_all 1.020
_refine_ls_goodness_of_fit_obs 1.154
_refine_ls_matrix_type full
_refine_ls_number_parameters 430
_refine_ls_number_reflns 11040
_refine_ls_number_restraints 38
_refine_ls_restrained_S_all 1.163
_refine_ls_restrained_S_obs 1.175
_refine_ls_R_factor_all 0.1150
_refine_ls_R_factor_obs 0.0441
_refine_ls_shift/esd_max 0.003
_refine_ls_shift/esd_mean 0.000
_refine_ls_structure_factor_coef Fsqd
_refine_ls_weighting_details 'w=1/[\s^2^(Fo^2^)+(0.0737P)^2^+0.0000P] where P=(Fo^2^+2Fc^2^)/3'
_refine_ls_weighting_scheme calc
_refine_ls_wR_factor_all 0.1667
_refine_ls_wR_factor_obs 0.1187
_reflns_number_observed 5714
_reflns_number_total 11093
_reflns_observed_criterion >2sigma(I)
_cod_data_source_file ic001028e_1.cif
_cod_data_source_block for_complex1
_cod_depositor_comments
;
The following automatic conversions were performed:

'_refine_ls_weighting_scheme' value 'calc
w=1/[\s^2^(Fo^2^)+(0.0737P)^2^+0.0000P] where P=(Fo^2^+2Fc^2^)/3' was
changed to 'calc'. New tag '_refine_ls_weighting_details' was
created. The value of the new tag was set to
'w=1/[\s^2^(Fo^2^)+(0.0737P)^2^+0.0000P] where P=(Fo^2^+2Fc^2^)/3'.

Automatic conversion script
Id: cif_fix_values 3143 2015-03-26 13:38:13Z robertas 
;
_cod_original_cell_volume 7623.7(72)
_cod_database_code 4319817

loop_
_symmetry_equiv_pos_as_xyz
'x, y, z'
'-x, y, -z+1/2'
'x+1/2, y+1/2, z'
'-x+1/2, y+1/2, -z+1/2'
'-x, -y, -z'
'x, -y, z-1/2'
'-x+1/2, -y+1/2, -z'
'x+1/2, -y+1/2, z-1/2'

loop_
_atom_site_aniso_label
_atom_site_aniso_U_11
_atom_site_aniso_U_22
_atom_site_aniso_U_33
_atom_site_aniso_U_23
_atom_site_aniso_U_13
_atom_site_aniso_U_12
Cu3 0.0626(3) 0.0450(2) 0.0463(2) 0.0006(2) -0.0034(2) 0.0119(2)
Cu2 0.0545(3) 0.0419(2) 0.0546(3) 0.0019(2) -0.0054(2) 0.0060(2)
Cu1 0.0485(2) 0.0430(2) 0.0639(3) 0.0111(2) -0.0017(2) 0.0001(2)
O1 0.0496(14) 0.0430(13) 0.070(2) 0.0071(11) -0.0032(12) -0.0087(10)
O2 0.061(2) 0.0444(13) 0.0543(14) 0.0067(11) -0.0081(12) 0.0004(11)
O3 0.065(2) 0.125(3) 0.101(2) 0.049(2) 0.028(2) 0.028(2)
O4 0.0507(14) 0.0485(14) 0.066(2) 0.0005(11) -0.0104(12) 0.0002(11)
O5 0.130(3) 0.130(3) 0.112(3) 0.000(3) 0.044(3) 0.039(3)
O6 0.069(2) 0.0479(15) 0.069(2) 0.0000(12) -0.0150(13) 0.0060(12)
O7 0.072(2) 0.0405(13) 0.0561(15) 0.0021(11) -0.0043(12) 0.0071(11)
O8 0.074(2) 0.0487(14) 0.0516(14) -0.0015(11) -0.0115(12) 0.0074(12)
O9 0.065(2) 0.096(2) 0.088(2) -0.012(2) 0.016(2) 0.008(2)
N1 0.064(2) 0.043(2) 0.091(3) 0.006(2) -0.002(2) 0.0015(14)
N2 0.047(2) 0.061(2) 0.064(2) 0.016(2) 0.0017(14) 0.0021(14)
N3 0.048(2) 0.047(2) 0.052(2) 0.0065(13) -0.0023(13) 0.0009(13)
N4 0.056(2) 0.047(2) 0.048(2) 0.0014(12) 0.0001(13) 0.0100(13)
N5 0.064(2) 0.046(2) 0.058(2) -0.0085(14) -0.006(2) 0.0103(14)
N6 0.069(2) 0.053(2) 0.049(2) 0.0011(14) -0.0070(15) 0.0125(15)
C1 0.072(3) 0.067(3) 0.118(4) 0.003(3) 0.012(3) 0.019(2)
C2 0.069(3) 0.071(3) 0.093(3) 0.025(3) 0.001(2) 0.015(2)
C3 0.113(4) 0.063(3) 0.120(4) -0.007(3) 0.040(4) -0.022(3)
C4 0.111(4) 0.063(3) 0.096(4) -0.010(3) 0.015(3) 0.004(3)
C5 0.058(2) 0.084(3) 0.088(3) 0.021(2) 0.003(2) -0.016(2)
C6 0.079(3) 0.104(4) 0.061(3) 0.016(2) -0.001(2) -0.002(3)
C7 0.042(2) 0.049(2) 0.055(2) 0.003(2) 0.007(2) -0.0001(15)
C8 0.045(2) 0.043(2) 0.053(2) 0.0047(15) 0.009(2) 0.0004(14)
C9 0.051(2) 0.043(2) 0.048(2) 0.0019(14) 0.007(2) 0.0015(14)
C10 0.076(3) 0.051(2) 0.050(2) 0.007(2) -0.001(2) 0.002(2)
C11 0.083(3) 0.065(3) 0.062(2) -0.004(2) -0.002(2) -0.009(2)
C12 0.089(3) 0.059(2) 0.052(2) -0.013(2) 0.004(2) -0.007(2)
C13 0.067(2) 0.049(2) 0.055(2) -0.002(2) 0.010(2) 0.010(2)
C14 0.055(2) 0.045(2) 0.047(2) -0.0006(14) 0.009(2) 0.0042(15)
C15 0.057(2) 0.045(2) 0.053(2) -0.004(2) 0.008(2) 0.007(2)
C16 0.060(2) 0.053(2) 0.056(2) -0.003(2) 0.000(2) 0.012(2)
C17 0.123(4) 0.051(2) 0.094(4) 0.000(2) -0.020(3) 0.014(3)
C18 0.118(4) 0.061(3) 0.086(3) 0.002(2) -0.033(3) 0.022(3)
C19 0.083(3) 0.059(2) 0.083(3) -0.011(2) 0.004(2) 0.001(2)
C20 0.088(3) 0.096(4) 0.095(4) -0.035(3) 0.026(3) 0.008(3)
C21 0.072(3) 0.112(4) 0.080(3) 0.014(3) -0.007(2) 0.014(3)
C22 0.096(4) 0.113(4) 0.052(2) 0.012(2) 0.000(2) 0.014(3)
O101 0.115(4) 0.086(3) 0.079(3) -0.028(2) -0.019(3) 0.024(3)
O10 0.115(4) 0.086(3) 0.079(3) -0.028(2) -0.019(3) 0.024(3)

loop_
_atom_site_label
_atom_site_type_symbol
_atom_site_fract_x
_atom_site_fract_y
_atom_site_fract_z
_atom_site_U_iso_or_equiv
_atom_site_thermal_displace_type
_atom_site_occupancy
_atom_site_calc_flag
_atom_site_refinement_flags
_atom_site_disorder_group
Cu3 Cu 0.02404(2) 0.77527(2) 0.41904(2) 0.05379(14) Uani 1 d . .
Cu2 Cu -0.03295(2) 1.05149(2) 0.32986(2) 0.05317(14) Uani 1 d . .
Cu1 Cu -0.14655(2) 1.29244(2) 0.21186(2) 0.05410(14) Uani 1 d . .
O1 O -0.06980(12) 1.26926(13) 0.28262(12) 0.0569(6) Uani 1 d . .
O2 O -0.14537(12) 1.18029(14) 0.19642(11) 0.0565(6) Uani 1 d . .
O3 O -0.0720(2) 1.3179(2) 0.1482(2) 0.0953(11) Uani 1 d . .
O4 O -0.01949(12) 1.16618(14) 0.33378(12) 0.0590(6) Uani 1 d . .
O5 O -0.1025(2) 1.0577(2) 0.3996(2) 0.1213(14) Uani 1 d . .
O6 O 0.03030(13) 1.00255(14) 0.40202(13) 0.0668(7) Uani 1 d . .
O7 O -0.02543(13) 0.82102(14) 0.33946(11) 0.0592(6) Uani 1 d . .
O8 O 0.04917(13) 0.88398(14) 0.44222(12) 0.0621(7) Uani 1 d . .
O9 O -0.06927(15) 0.7833(2) 0.4595(2) 0.0833(9) Uani 1 d . .
N1 N -0.1586(2) 1.4015(2) 0.2425(2) 0.0688(9) Uani 1 d . .
N2 N -0.23485(15) 1.3056(2) 0.14985(15) 0.0588(8) Uani 1 d . .
N3 N -0.09238(14) 1.0732(2) 0.25114(13) 0.0514(7) Uani 1 d . .
N4 N -0.05114(15) 0.9468(2) 0.30232(13) 0.0522(7) Uani 1 d . .
N5 N 0.0126(2) 0.6673(2) 0.38408(14) 0.0594(8) Uani 1 d . .
N6 N 0.0910(2) 0.7318(2) 0.49245(14) 0.0606(8) Uani 1 d . .
C1 C -0.2301(2) 1.4192(3) 0.2155(3) 0.0871(14) Uani 1 d . .
H1 H -0.2575(2) 1.3958(3) 0.2410(3) 0.105 Uiso 1 calc R .
H1A H -0.2370(2) 1.4747(3) 0.2153(3) 0.105 Uiso 1 calc R .
C2 C -0.2504(2) 1.3893(3) 0.1515(2) 0.0806(13) Uani 1 d . .
H2 H -0.2272(2) 1.4175(3) 0.1248(2) 0.097 Uiso 1 calc R .
H2A H -0.2980(2) 1.3972(3) 0.1359(2) 0.097 Uiso 1 calc R .
C3 C -0.1150(3) 1.4570(3) 0.2223(3) 0.096(2) Uani 1 d . .
H3 H -0.1217(3) 1.4548(3) 0.1777(3) 0.116 Uiso 1 calc R .
H3A H -0.0694(3) 1.4448(3) 0.2412(3) 0.116 Uiso 1 calc R .
H3B H -0.1252(3) 1.5081(3) 0.2345(3) 0.116 Uiso 1 calc R .
C4 C -0.1479(3) 1.4054(3) 0.3115(2) 0.0913(15) Uani 1 d . .
H4 H -0.1766(3) 1.3688(3) 0.3253(2) 0.110 Uiso 1 calc R .
H4A H -0.1580(3) 1.4566(3) 0.3235(2) 0.110 Uiso 1 calc R .
H4B H -0.1022(3) 1.3933(3) 0.3303(2) 0.110 Uiso 1 calc R .
C5 C -0.2861(2) 1.2600(3) 0.1714(2) 0.0784(13) Uani 1 d . .
H5 H -0.2880(2) 1.2763(3) 0.2127(2) 0.094 Uiso 1 calc R .
H5A H -0.2749(2) 1.2061(3) 0.1720(2) 0.094 Uiso 1 calc R .
H5B H -0.3288(2) 1.2681(3) 0.1436(2) 0.094 Uiso 1 calc R .
C6 C -0.2314(2) 1.2815(3) 0.0873(2) 0.0842(14) Uani 1 d . .
H6 H -0.1980(2) 1.3114(3) 0.0737(2) 0.101 Uiso 1 calc R .
H6A H -0.2739(2) 1.2896(3) 0.0593(2) 0.101 Uiso 1 calc R .
H6B H -0.2200(2) 1.2276(3) 0.0877(2) 0.101 Uiso 1 calc R .
C7 C -0.0615(2) 1.1982(2) 0.2898(2) 0.0493(8) Uani 1 d . .
C8 C -0.1050(2) 1.1473(2) 0.2401(2) 0.0477(8) Uani 1 d . .
C9 C -0.1208(2) 1.0083(2) 0.2170(2) 0.0480(8) Uani 1 d . .
C10 C -0.1677(2) 1.0094(2) 0.1614(2) 0.0615(10) Uani 1 d . .
H10 H -0.1833(2) 1.0563(2) 0.1432(2) 0.074 Uiso 1 calc R .
C11 C -0.1919(2) 0.9394(2) 0.1323(2) 0.0727(12) Uani 1 d . .
H11 H -0.2240(2) 0.9397(2) 0.0949(2) 0.087 Uiso 1 calc R .
C12 C -0.1671(2) 0.8692(2) 0.1604(2) 0.0683(11) Uani 1 d . .
H12 H -0.1823(2) 0.8229(2) 0.1407(2) 0.082 Uiso 1 calc R .
C13 C -0.1209(2) 0.8671(2) 0.2163(2) 0.0575(9) Uani 1 d . .
H13 H -0.1056(2) 0.8201(2) 0.2347(2) 0.069 Uiso 1 calc R .
C14 C -0.0972(2) 0.9375(2) 0.2451(2) 0.0491(8) Uani 1 d . .
C15 C -0.0212(2) 0.8937(2) 0.3424(2) 0.0522(8) Uani 1 d . .
C16 C 0.0232(2) 0.9303(2) 0.4004(2) 0.0587(9) Uani 1 d . .
C17 C 0.0383(3) 0.6165(3) 0.4367(2) 0.096(2) Uani 1 d . .
H17 H 0.0488(3) 0.5665(3) 0.4214(2) 0.116 Uiso 1 calc R .
H17A H 0.0041(3) 0.6088(3) 0.4600(2) 0.116 Uiso 1 calc R .
C18 C 0.0988(3) 0.6488(3) 0.4786(2) 0.097(2) Uani 1 d . .
H18 H 0.1364(3) 0.6427(3) 0.4594(2) 0.117 Uiso 1 calc R .
H18A H 0.1083(3) 0.6198(3) 0.5174(2) 0.117 Uiso 1 calc R .
C19 C -0.0571(2) 0.6468(2) 0.3570(2) 0.0775(12) Uani 1 d . .
H19 H -0.0745(2) 0.6801(2) 0.3222(2) 0.093 Uiso 1 calc R .
H19A H -0.0829(2) 0.6530(2) 0.3879(2) 0.093 Uiso 1 calc R .
H19B H -0.0594(2) 0.5940(2) 0.3432(2) 0.093 Uiso 1 calc R .
C20 C 0.0510(3) 0.6624(3) 0.3358(2) 0.092(2) Uani 1 d . .
H20 H 0.0321(3) 0.6968(3) 0.3022(2) 0.111 Uiso 1 calc R .
H20A H 0.0495(3) 0.6103(3) 0.3204(2) 0.111 Uiso 1 calc R .
H20B H 0.0965(3) 0.6767(3) 0.3532(2) 0.111 Uiso 1 calc R .
C21 C 0.1561(2) 0.7709(3) 0.5013(2) 0.092(2) Uani 1 d . .
H21 H 0.1726(2) 0.7659(3) 0.4641(2) 0.110 Uiso 1 calc R .
H21A H 0.1871(2) 0.7475(3) 0.5356(2) 0.110 Uiso 1 calc R .
H21B H 0.1510(2) 0.8247(3) 0.5101(2) 0.110 Uiso 1 calc R .
C22 C 0.0693(3) 0.7416(3) 0.5502(2) 0.0896(15) Uani 1 d . .
H22 H 0.0267(3) 0.7169(3) 0.5467(2) 0.108 Uiso 1 calc R .
H22A H 0.0653(3) 0.7957(3) 0.5584(2) 0.108 Uiso 1 calc R .
H22B H 0.1014(3) 0.7185(3) 0.5839(2) 0.108 Uiso 1 calc R .
O101 O 0.1107(4) 1.0673(4) 0.5094(3) 0.100(2) Uani 0.50 d P .
O10 O -0.2176(4) 0.9779(4) -0.0298(3) 0.100(2) Uani 0.50 d P .
Cl1 Cl 0.24319(6) 0.65891(7) 0.32729(6) 0.0817(3) Uiso 1 d D .
O11 O 0.2223(3) 0.6877(4) 0.3841(3) 0.0817(3) Uiso 0.50 d PD .
O11' O 0.2351(3) 0.6452(4) 0.3843(3) 0.0817(3) Uiso 0.50 d PD .
O12 O 0.1759(3) 0.6718(4) 0.2845(3) 0.0817(3) Uiso 0.50 d PD .
O12' O 0.1891(3) 0.6435(4) 0.2746(3) 0.0817(3) Uiso 0.50 d PD .
O13 O 0.2700(3) 0.5860(4) 0.3439(3) 0.0817(3) Uiso 0.50 d PD .
O13' O 0.2859(3) 0.5999(4) 0.3103(3) 0.0817(3) Uiso 0.50 d PD .
O14 O 0.2976(3) 0.7079(4) 0.3185(3) 0.0817(3) Uiso 0.50 d PD .
O14' O 0.2778(3) 0.7306(4) 0.3193(3) 0.0817(3) Uiso 0.50 d PD .
Cl2 Cl -0.35767(8) 1.07290(9) 0.00663(7) 0.1035(4) Uiso 1 d D .
O21 O -0.3080(4) 1.1059(4) 0.0492(4) 0.1035(4) Uiso 0.50 d PD .
O21' O -0.2803(4) 1.0798(5) 0.0234(4) 0.1035(4) Uiso 0.50 d PD .
O22 O -0.4056(4) 1.0287(5) 0.0357(4) 0.1035(4) Uiso 0.50 d PD .
O22' O -0.3689(4) 1.0233(5) 0.0526(4) 0.1035(4) Uiso 0.50 d PD .
O23 O -0.3388(4) 1.0290(5) -0.0409(4) 0.1035(4) Uiso 0.50 d PD .
O23' O -0.3759(4) 1.1532(4) 0.0030(4) 0.1035(4) Uiso 0.50 d PD .
O24 O -0.4052(4) 1.1314(5) -0.0232(4) 0.1035(4) Uiso 0.50 d PD .
O24' O -0.3677(4) 1.0452(5) -0.0560(4) 0.1035(4) Uiso 0.50 d PD .

loop_
_atom_type_symbol
_atom_type_description
_atom_type_scat_dispersion_real
_atom_type_scat_dispersion_imag
_atom_type_scat_source
C C 0.0033 0.0016 'International Tables Vol C Tables 4.2.6.8 and 6.1.1.4'
H H 0.0000 0.0000 'International Tables Vol C Tables 4.2.6.8 and 6.1.1.4'
N N 0.0061 0.0033 'International Tables Vol C Tables 4.2.6.8 and 6.1.1.4'
O O 0.0106 0.0060 'International Tables Vol C Tables 4.2.6.8 and 6.1.1.4'
Cl Cl 0.1484 0.1585 'International Tables Vol C Tables 4.2.6.8 and 6.1.1.4'
Cu Cu 0.3201 1.2651 'International Tables Vol C Tables 4.2.6.8 and 6.1.1.4'

loop_
_geom_angle_atom_site_label_1
_geom_angle_atom_site_label_2
_geom_angle_atom_site_label_3
_geom_angle
_geom_angle_site_symmetry_1
_geom_angle_site_symmetry_3
_geom_angle_publ_flag
O7 Cu3 O8 84.33(10) . . ?
O7 Cu3 N5 92.26(12) . . ?
O8 Cu3 N5 167.82(13) . . ?
O7 Cu3 N6 168.16(13) . . ?
O8 Cu3 N6 93.21(12) . . ?
N5 Cu3 N6 87.74(13) . . ?
O7 Cu3 O9 90.72(12) . . ?
O8 Cu3 O9 92.02(12) . . ?
N5 Cu3 O9 99.73(13) . . ?
N6 Cu3 O9 100.95(14) . . ?
N3 Cu2 N4 81.97(12) . . ?
N3 Cu2 O6 165.42(12) . . ?
N4 Cu2 O6 84.10(11) . . ?
N3 Cu2 O4 84.19(11) . . ?
N4 Cu2 O4 164.47(11) . . ?
O6 Cu2 O4 109.04(10) . . ?
N3 Cu2 O5 103.06(15) . . ?
N4 Cu2 O5 98.45(14) . . ?
O6 Cu2 O5 83.21(15) . . ?
O4 Cu2 O5 91.47(13) . . ?
O2 Cu1 O1 84.17(10) . . ?
O2 Cu1 N2 92.19(11) . . ?
O1 Cu1 N2 169.16(12) . . ?
O2 Cu1 N1 167.33(13) . . ?
O1 Cu1 N1 93.53(12) . . ?
N2 Cu1 N1 87.79(13) . . ?
O2 Cu1 O3 92.64(13) . . ?
O1 Cu1 O3 89.74(12) . . ?
N2 Cu1 O3 100.65(13) . . ?
N1 Cu1 O3 99.82(15) . . ?
C7 O1 Cu1 111.1(2) . . ?
C8 O2 Cu1 110.3(2) . . ?
C7 O4 Cu2 109.6(2) . . ?
C16 O6 Cu2 110.3(2) . . ?
C15 O7 Cu3 109.7(2) . . ?
C16 O8 Cu3 112.0(2) . . ?
C3 N1 C4 109.0(4) . . ?
C3 N1 C1 111.4(4) . . ?
C4 N1 C1 107.7(4) . . ?
C3 N1 Cu1 112.3(3) . . ?
C4 N1 Cu1 112.3(3) . . ?
C1 N1 Cu1 104.0(3) . . ?
C6 N2 C5 110.1(4) . . ?
C6 N2 C2 111.1(3) . . ?
C5 N2 C2 109.7(3) . . ?
C6 N2 Cu1 112.2(3) . . ?
C5 N2 Cu1 108.7(2) . . ?
C2 N2 Cu1 105.0(2) . . ?
C8 N3 C9 129.6(3) . . ?
C8 N3 Cu2 114.5(2) . . ?
C9 N3 Cu2 115.5(2) . . ?
C15 N4 C14 129.5(3) . . ?
C15 N4 Cu2 114.5(2) . . ?
C14 N4 Cu2 115.8(2) . . ?
C17 N5 C20 112.7(4) . . ?
C17 N5 C19 108.8(4) . . ?
C20 N5 C19 109.3(3) . . ?
C17 N5 Cu3 105.4(3) . . ?
C20 N5 Cu3 107.3(3) . . ?
C19 N5 Cu3 113.5(2) . . ?
C22 N6 C21 106.4(4) . . ?
C22 N6 C18 111.2(4) . . ?
C21 N6 C18 109.4(4) . . ?
C22 N6 Cu3 111.7(3) . . ?
C21 N6 Cu3 111.7(3) . . ?
C18 N6 Cu3 106.4(2) . . ?
C2 C1 N1 110.6(4) . . ?
C2 C1 H1 109.5(3) . . ?
N1 C1 H1 109.5(3) . . ?
C2 C1 H1A 109.5(2) . . ?
N1 C1 H1A 109.5(2) . . ?
H1 C1 H1A 108.1 . . ?
C1 C2 N2 110.5(3) . . ?
C1 C2 H2 109.6(3) . . ?
N2 C2 H2 109.6(2) . . ?
C1 C2 H2A 109.6(3) . . ?
N2 C2 H2A 109.6(2) . . ?
H2 C2 H2A 108.1 . . ?
N1 C3 H3 109.5(3) . . ?
N1 C3 H3A 109.5(3) . . ?
H3 C3 H3A 109.5 . . ?
N1 C3 H3B 109.5(3) . . ?
H3 C3 H3B 109.5 . . ?
H3A C3 H3B 109.5 . . ?
N1 C4 H4 109.5(2) . . ?
N1 C4 H4A 109.5(2) . . ?
H4 C4 H4A 109.5 . . ?
N1 C4 H4B 109.5(3) . . ?
H4 C4 H4B 109.5 . . ?
H4A C4 H4B 109.5 . . ?
N2 C5 H5 109.5(2) . . ?
N2 C5 H5A 109.5(2) . . ?
H5 C5 H5A 109.5 . . ?
N2 C5 H5B 109.5(2) . . ?
H5 C5 H5B 109.5 . . ?
H5A C5 H5B 109.5 . . ?
N2 C6 H6 109.5(2) . . ?
N2 C6 H6A 109.5(2) . . ?
H6 C6 H6A 109.5 . . ?
N2 C6 H6B 109.5(2) . . ?
H6 C6 H6B 109.5 . . ?
H6A C6 H6B 109.5 . . ?
O1 C7 O4 125.2(3) . . ?
O1 C7 C8 115.9(3) . . ?
O4 C7 C8 118.9(3) . . ?
O2 C8 N3 130.6(3) . . ?
O2 C8 C7 117.8(3) . . ?
N3 C8 C7 111.7(3) . . ?
C10 C9 N3 126.1(3) . . ?
C10 C9 C14 120.4(3) . . ?
N3 C9 C14 113.5(3) . . ?
C9 C10 C11 120.0(3) . . ?
C9 C10 H10 120.0(2) . . ?
C11 C10 H10 120.0(2) . . ?
C12 C11 C10 119.0(4) . . ?
C12 C11 H11 120.5(2) . . ?
C10 C11 H11 120.5(2) . . ?
C13 C12 C11 121.7(4) . . ?
C13 C12 H12 119.2(2) . . ?
C11 C12 H12 119.2(2) . . ?
C12 C13 C14 118.7(3) . . ?
C12 C13 H13 120.7(2) . . ?
C14 C13 H13 120.7(2) . . ?
N4 C14 C13 126.7(3) . . ?
N4 C14 C9 113.0(3) . . ?
C13 C14 C9 120.3(3) . . ?
O7 C15 N4 129.9(3) . . ?
O7 C15 C16 118.4(3) . . ?
N4 C15 C16 111.7(3) . . ?
O8 C16 O6 126.2(3) . . ?
O8 C16 C15 115.3(3) . . ?
O6 C16 C15 118.5(3) . . ?
N5 C17 C18 111.8(4) . . ?
N5 C17 H17 109.2(2) . . ?
C18 C17 H17 109.2(3) . . ?
N5 C17 H17A 109.2(3) . . ?
C18 C17 H17A 109.2(4) . . ?
H17 C17 H17A 107.9 . . ?
C17 C18 N6 112.2(4) . . ?
C17 C18 H18 109.2(4) . . ?
N6 C18 H18 109.2(3) . . ?
C17 C18 H18A 109.2(3) . . ?
N6 C18 H18A 109.2(2) . . ?
H18 C18 H18A 107.9 . . ?
N5 C19 H19 109.5(2) . . ?
N5 C19 H19A 109.5(2) . . ?
H19 C19 H19A 109.5 . . ?
N5 C19 H19B 109.5(2) . . ?
H19 C19 H19B 109.5 . . ?
H19A C19 H19B 109.5 . . ?
N5 C20 H20 109.5(2) . . ?
N5 C20 H20A 109.5(2) . . ?
H20 C20 H20A 109.5 . . ?
N5 C20 H20B 109.5(2) . . ?
H20 C20 H20B 109.5 . . ?
H20A C20 H20B 109.5 . . ?
N6 C21 H21 109.5(3) . . ?
N6 C21 H21A 109.5(2) . . ?
H21 C21 H21A 109.5 . . ?
N6 C21 H21B 109.5(2) . . ?
H21 C21 H21B 109.5 . . ?
H21A C21 H21B 109.5 . . ?
N6 C22 H22 109.5(3) . . ?
N6 C22 H22A 109.5(2) . . ?
H22 C22 H22A 109.5 . . ?
N6 C22 H22B 109.5(2) . . ?
H22 C22 H22B 109.5 . . ?
H22A C22 H22B 109.5 . . ?
O11' Cl1 O13 73.5(4) . . ?
O11' Cl1 O12' 119.4(4) . . ?
O13 Cl1 O12' 103.4(4) . . ?
O11' Cl1 O13' 109.5(4) . . ?
O13 Cl1 O13' 37.2(3) . . ?
O12' Cl1 O13' 93.7(4) . . ?
O11' Cl1 O14 119.8(4) . . ?
O13 Cl1 O14 107.0(4) . . ?
O12' Cl1 O14 118.6(4) . . ?
O13' Cl1 O14 81.0(4) . . ?
O11' Cl1 O14' 115.8(4) . . ?
O13 Cl1 O14' 128.7(4) . . ?
O12' Cl1 O14' 111.7(4) . . ?
O13' Cl1 O14' 103.0(4) . . ?
O14 Cl1 O14' 22.6(3) . . ?
O11' Cl1 O11 31.3(3) . . ?
O13 Cl1 O11 104.6(4) . . ?
O12' Cl1 O11 114.8(4) . . ?
O13' Cl1 O11 139.1(4) . . ?
O14 Cl1 O11 107.1(4) . . ?
O14' Cl1 O11 93.4(4) . . ?
O11' Cl1 O12 109.0(4) . . ?
O13 Cl1 O12 123.5(4) . . ?
O12' Cl1 O12 24.3(3) . . ?
O13' Cl1 O12 117.9(4) . . ?
O14 Cl1 O12 117.3(4) . . ?
O14' Cl1 O12 101.7(4) . . ?
O11 Cl1 O12 94.4(4) . . ?
O11' O11 Cl1 62.1(7) . . ?
O11 O11' Cl1 86.6(8) . . ?
O11 O11' O13 141.2(9) . . ?
Cl1 O11' O13 55.1(3) . . ?
O12' O12 Cl1 71.9(10) . . ?
O12 O12' Cl1 83.9(11) . . ?
O13' O13 Cl1 75.0(6) . . ?
O13' O13 O11' 124.5(8) . . ?
Cl1 O13 O11' 51.4(3) . . ?
O13 O13' Cl1 67.8(6) . . ?
O14' O14 Cl1 79.5(12) . . ?
O14 O14' Cl1 78.0(12) . . ?
O21 Cl2 O22' 88.8(5) . . ?
O21 Cl2 O23 116.7(5) . . ?
O22' Cl2 O23 109.2(5) . . ?
O21 Cl2 O24' 137.2(5) . . ?
O22' Cl2 O24' 119.1(5) . . ?
O23 Cl2 O24' 27.3(4) . . ?
O21 Cl2 O23' 77.1(5) . . ?
O22' Cl2 O23' 123.6(5) . . ?
O23 Cl2 O23' 126.1(5) . . ?
O24' Cl2 O23' 107.0(5) . . ?
O21 Cl2 O24 110.2(5) . . ?
O22' Cl2 O24 123.6(5) . . ?
O23 Cl2 O24 107.9(5) . . ?
O24' Cl2 O24 82.1(5) . . ?
O23' Cl2 O24 33.1(4) . . ?
O21 Cl2 O22 112.8(5) . . ?
O22' Cl2 O22 30.6(4) . . ?
O23 Cl2 O22 111.1(5) . . ?
O24' Cl2 O22 106.0(5) . . ?
O23' Cl2 O22 109.0(5) . . ?
O24 Cl2 O22 96.1(5) . . ?
O21 Cl2 O21' 39.5(4) . . ?
O22' Cl2 O21' 101.8(4) . . ?
O23 Cl2 O21' 77.2(5) . . ?
O24' Cl2 O21' 99.8(5) . . ?
O23' Cl2 O21' 100.4(4) . . ?
O24 Cl2 O21' 126.9(5) . . ?
O22 Cl2 O21' 132.4(4) . . ?
O21' O21 Cl2 81.6(7) . . ?
O21' O21 O23' 111.6(8) . . ?
Cl2 O21 O23' 53.7(4) . . ?
O21 O21' Cl2 58.8(6) . . ?
O22' O22 Cl2 66.4(9) . . ?
O22 O22' Cl2 83.0(9) . . ?
O24' O23 Cl2 77.5(11) . . ?
O24 O23' Cl2 74.9(8) . . ?
O24 O23' O21 124.0(10) . . ?
Cl2 O23' O21 49.2(3) . . ?
O23' O24 Cl2 72.0(8) . . ?
O23 O24' Cl2 75.2(11) . . ?

loop_
_geom_bond_atom_site_label_1
_geom_bond_atom_site_label_2
_geom_bond_distance
_geom_bond_site_symmetry_2
_geom_bond_publ_flag
Cu3 O7 1.980(3) . ?
Cu3 O8 1.984(3) . ?
Cu3 N5 2.011(3) . ?
Cu3 N6 2.016(3) . ?
Cu3 O9 2.297(3) . ?
Cu2 N3 1.918(3) . ?
Cu2 N4 1.918(3) . ?
Cu2 O6 1.999(3) . ?
Cu2 O4 2.000(3) . ?
Cu2 O5 2.327(4) . ?
Cu1 O2 1.969(3) . ?
Cu1 O1 1.991(3) . ?
Cu1 N2 2.022(3) . ?
Cu1 N1 2.036(3) . ?
Cu1 O3 2.343(3) . ?
O1 C7 1.245(4) . ?
O2 C8 1.257(4) . ?
O4 C7 1.269(4) . ?
O6 C16 1.257(4) . ?
O7 C15 1.259(4) . ?
O8 C16 1.244(4) . ?
N1 C3 1.451(6) . ?
N1 C4 1.486(6) . ?
N1 C1 1.487(5) . ?
N2 C6 1.456(6) . ?
N2 C5 1.479(5) . ?
N2 C2 1.484(5) . ?
N3 C8 1.317(4) . ?
N3 C9 1.402(4) . ?
N4 C15 1.323(4) . ?
N4 C14 1.404(4) . ?
N5 C17 1.454(5) . ?
N5 C20 1.463(5) . ?
N5 C19 1.465(5) . ?
N6 C22 1.451(6) . ?
N6 C21 1.474(6) . ?
N6 C18 1.483(5) . ?
C1 C2 1.469(7) . ?
C1 H1 0.97 . ?
C1 H1A 0.97 . ?
C2 H2 0.97 . ?
C2 H2A 0.97 . ?
C3 H3 0.96 . ?
C3 H3A 0.96 . ?
C3 H3B 0.96 . ?
C4 H4 0.96 . ?
C4 H4A 0.96 . ?
C4 H4B 0.96 . ?
C5 H5 0.96 . ?
C5 H5A 0.96 . ?
C5 H5B 0.96 . ?
C6 H6 0.96 . ?
C6 H6A 0.96 . ?
C6 H6B 0.96 . ?
C7 C8 1.525(5) . ?
C9 C10 1.375(5) . ?
C9 C14 1.407(5) . ?
C10 C11 1.406(5) . ?
C10 H10 0.93 . ?
C11 C12 1.406(6) . ?
C11 H11 0.93 . ?
C12 C13 1.374(5) . ?
C12 H12 0.93 . ?
C13 C14 1.406(5) . ?
C13 H13 0.93 . ?
C15 C16 1.529(5) . ?
C17 C18 1.479(7) . ?
C17 H17 0.97 . ?
C17 H17A 0.97 . ?
C18 H18 0.97 . ?
C18 H18A 0.97 . ?
C19 H19 0.96 . ?
C19 H19A 0.96 . ?
C19 H19B 0.96 . ?
C20 H20 0.96 . ?
C20 H20A 0.96 . ?
C20 H20B 0.96 . ?
C21 H21 0.96 . ?
C21 H21A 0.96 . ?
C21 H21B 0.96 . ?
C22 H22 0.96 . ?
C22 H22A 0.96 . ?
C22 H22B 0.96 . ?
Cl1 O11' 1.325(6) . ?
Cl1 O13 1.390(6) . ?
Cl1 O12' 1.438(7) . ?
Cl1 O13' 1.450(6) . ?
Cl1 O14 1.451(7) . ?
Cl1 O14' 1.459(7) . ?
Cl1 O11 1.496(6) . ?
Cl1 O12 1.504(7) . ?
O11 O11' 0.779(8) . ?
O11' O13 1.625(9) . ?
O12 O12' 0.622(8) . ?
O13 O13' 0.908(7) . ?
O14 O14' 0.569(8) . ?
Cl2 O21 1.346(7) . ?
Cl2 O22' 1.386(8) . ?
Cl2 O23 1.417(8) . ?
Cl2 O24' 1.430(8) . ?
Cl2 O23' 1.434(8) . ?
Cl2 O24 1.455(7) . ?
Cl2 O22 1.501(8) . ?
Cl2 O21' 1.556(7) . ?
O21 O21' 1.000(9) . ?
O21 O23' 1.734(11) . ?
O22 O22' 0.769(9) . ?
O23 O24' 0.672(10) . ?
O23' O24 0.823(9) . ?
